data_7117921
loop_
_publ_author_name
'Eser S. Akturk'
'Glenn P. A. Yap'
'Klaus H. Theopold'

_publ_section_title
;
 Mechanism-based design of labile precursors for chromium(I) chemistry
;
_journal_name_full Chem.Commun.
_journal_page_first 15402
_journal_paper_doi 10.1039/C5cc05993C
_journal_volume 51
_journal_year 2015
_chemical_formula_sum 'C32 H58 B Cr N6 Si2'
_chemical_formula_weight 645.83
_chemical_name_systematic
; 
 ? 
;
_space_group_crystal_system triclinic
_space_group_IT_number 2
_space_group_name_Hall '-P 1'
_space_group_name_H-M_alt 'P -1'
_symmetry_space_group_name_Hall '-P 1'
_symmetry_space_group_name_H-M 'P -1'
_atom_sites_solution_hydrogens other
_atom_sites_solution_primary direct
_atom_sites_solution_secondary difmap
_audit_creation_method SHELXL-2014/7
_audit_update_record
;
2015-04-07 deposited with the CCDC.
2015-08-27 downloaded from the CCDC.
;
_cell_angle_alpha 97.804(3)
_cell_angle_beta 91.134(3)
_cell_angle_gamma 90.927(4)
_cell_formula_units_Z 4
_cell_length_a 13.129(3)
_cell_length_b 16.903(4)
_cell_length_c 17.292(4)
_cell_measurement_reflns_used 981
_cell_measurement_temperature 200(2)
_cell_measurement_theta_max 28.31
_cell_measurement_theta_min 2.42
_cell_volume 3800.5(15)
_computing_cell_refinement 'SAINT (Bruker, 2002)'
_computing_data_collection 'SMART (Bruker, 2002)'
_computing_data_reduction SAINT
_computing_molecular_graphics 'SHELXTL (Sheldrick, 2001)'
_computing_publication_material 'SHELXTL (Sheldrick, 2001)'
_computing_structure_refinement 'SHELXL-2014/7 (Sheldrick, 2014)'
_computing_structure_solution 'SHELXS-97 (Sheldrick, 2008)'
_diffrn_ambient_temperature 200(2)
_diffrn_detector_area_resol_mean 836.6
_diffrn_measured_fraction_theta_full 1.000
_diffrn_measured_fraction_theta_max 0.993
_diffrn_measurement_device_type 'Bruker AXS APEX diffractometer'
_diffrn_measurement_method \w
_diffrn_radiation_type MoK\a
_diffrn_radiation_wavelength 0.71073
_diffrn_reflns_av_R_equivalents 0.0294
_diffrn_reflns_av_unetI/netI 0.0365
_diffrn_reflns_laue_measured_fraction_full 1.000
_diffrn_reflns_laue_measured_fraction_max 0.993
_diffrn_reflns_limit_h_max 17
_diffrn_reflns_limit_h_min -17
_diffrn_reflns_limit_k_max 22
_diffrn_reflns_limit_k_min -22
_diffrn_reflns_limit_l_max 23
_diffrn_reflns_limit_l_min -23
_diffrn_reflns_number 48008
_diffrn_reflns_point_group_measured_fraction_full 1.000
_diffrn_reflns_point_group_measured_fraction_max 0.993
_diffrn_reflns_theta_full 25.000
_diffrn_reflns_theta_max 28.345
_diffrn_reflns_theta_min 1.552
_exptl_absorpt_coefficient_mu 0.392
_exptl_absorpt_correction_T_max 0.9810
_exptl_absorpt_correction_T_min 0.9306
_exptl_absorpt_correction_type multi-scan
_exptl_absorpt_process_details 'SADABS (Sheldrick, 2003)'
_exptl_crystal_colour green
_exptl_crystal_density_diffrn 1.129
_exptl_crystal_density_method 'not measured'
_exptl_crystal_description block
_exptl_crystal_F_000 1396
_exptl_crystal_size_max 0.186
_exptl_crystal_size_mid 0.085
_exptl_crystal_size_min 0.049
_refine_diff_density_max 0.483
_refine_diff_density_min -0.327
_refine_diff_density_rms 0.054
_refine_ls_extinction_coef .
_refine_ls_extinction_method none
_refine_ls_goodness_of_fit_ref 1.005
_refine_ls_hydrogen_treatment mixed
_refine_ls_matrix_type full
_refine_ls_number_parameters 825
_refine_ls_number_reflns 18864
_refine_ls_number_restraints 168
_refine_ls_restrained_S_all 1.015
_refine_ls_R_factor_all 0.0588
_refine_ls_R_factor_gt 0.0469
_refine_ls_shift/su_max 0.002
_refine_ls_shift/su_mean 0.000
_refine_ls_structure_factor_coef Fsqd
_refine_ls_weighting_details 'w=1/[\s^2^(Fo^2^)+(0.0664P)^2^+1.6050P] where P=(Fo^2^+2Fc^2^)/3'
_refine_ls_weighting_scheme calc
_refine_ls_wR_factor_gt 0.1239
_refine_ls_wR_factor_ref 0.1350
_reflns_Friedel_coverage 0.000
_reflns_friedel_fraction_full .
_reflns_friedel_fraction_max .
_reflns_number_gt 15536
_reflns_number_total 18864
_reflns_threshold_expression 'I > 2\s(I)'
_cod_data_source_file c5cc05993c2.cif
_cod_data_source_block kla0138a
_cod_original_cell_volume 3800.2(16)
_cod_database_code 7117921
_shelx_shelxl_version_number 2014/7
_shelx_space_group_comment
; 
The symmetry employed for this shelxl refinement is uniquely defined 
by the following loop, which should always be used as a source of 
symmetry information in preference to the above space-group names. 
They are only intended as comments. 
;
_shelx_estimated_absorpt_t_min 0.931
_shelx_estimated_absorpt_t_max 0.981

loop_
_space_group_symop_operation_xyz
'x, y, z'
'-x, -y, -z'

loop_
_atom_site_label
_atom_site_type_symbol
_atom_site_fract_x
_atom_site_fract_y
_atom_site_fract_z
_atom_site_U_iso_or_equiv
_atom_site_adp_type
_atom_site_occupancy
_atom_site_site_symmetry_order
_atom_site_calc_flag
_atom_site_refinement_flags_posn
_atom_site_refinement_flags_adp
_atom_site_refinement_flags_occupancy
_atom_site_disorder_assembly
_atom_site_disorder_group
Cr1 Cr 0.69804(2) 0.76436(2) 0.99681(2) 0.02884(7) Uani 1 1 d . . . . .
Cr2 Cr 0.74245(2) 0.27591(2) 0.47529(2) 0.03071(7) Uani 1 1 d . . . . .
B1 B 0.72332(17) 0.94055(13) 1.02678(13) 0.0359(4) Uani 1 1 d . . . . .
H1B H 0.7333(17) 1.0074(13) 1.0352(13) 0.043 Uiso 1 1 d . U . . .
B2 B 0.53465(15) 0.31785(12) 0.52508(12) 0.0327(4) Uani 1 1 d . . . . .
H2B H 0.4593(17) 0.3311(13) 0.5438(12) 0.039 Uiso 1 1 d . U . . .
N1 N 0.58074(11) 0.84177(9) 1.03642(9) 0.0323(3) Uani 1 1 d . . . . .
N2 N 0.61328(12) 0.92033(9) 1.04858(9) 0.0331(3) Uani 1 1 d . . . . .
N3 N 0.69635(12) 0.83759(9) 0.90360(9) 0.0335(3) Uani 1 1 d . . . . .
N4 N 0.73853(12) 0.90941(9) 0.93862(9) 0.0342(3) Uani 1 1 d . . . . .
N5 N 0.77671(12) 0.82553(10) 1.09844(9) 0.0356(3) Uani 1 1 d . . . . .
N6 N 0.79548(12) 0.90256(10) 1.08342(9) 0.0375(3) Uani 1 1 d . . . . .
N7 N 0.64618(11) 0.34855(9) 0.41628(9) 0.0340(3) Uani 1 1 d . . . . .
N8 N 0.55496(11) 0.36021(9) 0.45304(9) 0.0321(3) Uani 1 1 d . . . . .
N9 N 0.71443(11) 0.36804(9) 0.57110(9) 0.0319(3) Uani 1 1 d . . . . .
N10 N 0.61581(11) 0.34906(9) 0.58996(9) 0.0326(3) Uani 1 1 d . . . . .
N11 N 0.61769(12) 0.19310(9) 0.45407(9) 0.0344(3) Uani 1 1 d . . . . .
N12 N 0.53836(11) 0.22637(9) 0.49776(9) 0.0338(3) Uani 1 1 d . . . . .
Si1 Si 0.72125(5) 0.54505(3) 0.95596(4) 0.04263(13) Uani 1 1 d . . . . .
Si2 Si 0.96096(4) 0.72163(4) 0.93398(4) 0.04086(13) Uani 1 1 d . . . . .
Si3 Si 1.00376(4) 0.19736(4) 0.45417(4) 0.04366(13) Uani 1 1 d . . . . .
Si4 Si 0.79154(4) 0.15476(3) 0.63506(3) 0.03923(12) Uani 1 1 d . . . . .
C1 C 0.48692(14) 0.83900(11) 1.06505(10) 0.0343(4) Uani 1 1 d . . . . .
C2 C 0.45973(15) 0.91616(12) 1.09726(11) 0.0391(4) Uani 1 1 d . . . . .
H2A H 0.3976 0.9313 1.1219 0.047 Uiso 1 1 calc R U . . .
C3 C 0.54055(15) 0.96556(11) 1.08621(11) 0.0358(4) Uani 1 1 d . . . . .
C4 C 0.42461(14) 0.76239(12) 1.05758(12) 0.0415(4) Uani 1 1 d D U . . .
C5 C 0.4771(10) 0.6923(8) 1.0091(7) 0.0598(13) Uani 0.293(7) 1 d D U P A 1
H5A H 0.4349 0.6438 1.0079 0.090 Uiso 0.293(7) 1 calc R U P A 1
H5B H 0.5439 0.6842 1.0327 0.090 Uiso 0.293(7) 1 calc R U P A 1
H5C H 0.4858 0.7043 0.9557 0.090 Uiso 0.293(7) 1 calc R U P A 1
C6 C 0.3175(7) 0.7690(7) 1.0269(8) 0.0661(13) Uani 0.293(7) 1 d D U P A 1
H6A H 0.3194 0.7839 0.9740 0.099 Uiso 0.293(7) 1 calc R U P A 1
H6B H 0.2818 0.8100 1.0611 0.099 Uiso 0.293(7) 1 calc R U P A 1
H6C H 0.2816 0.7175 1.0254 0.099 Uiso 0.293(7) 1 calc R U P A 1
C7 C 0.4165(11) 0.7383(9) 1.1421(5) 0.0833(18) Uani 0.293(7) 1 d D U P A 1
H7A H 0.3935 0.7841 1.1780 0.125 Uiso 0.293(7) 1 calc R U P A 1
H7B H 0.4835 0.7220 1.1596 0.125 Uiso 0.293(7) 1 calc R U P A 1
H7C H 0.3675 0.6938 1.1412 0.125 Uiso 0.293(7) 1 calc R U P A 1
C5' C 0.4914(3) 0.6903(3) 1.0418(4) 0.0598(13) Uani 0.707(7) 1 d D . P A 2
H5'1 H 0.4486 0.6418 1.0322 0.090 Uiso 0.707(7) 1 calc R U P A 2
H5'2 H 0.5365 0.6875 1.0872 0.090 Uiso 0.707(7) 1 calc R U P A 2
H5'3 H 0.5326 0.6949 0.9959 0.090 Uiso 0.707(7) 1 calc R U P A 2
C6' C 0.3489(4) 0.7638(3) 0.9878(3) 0.0661(13) Uani 0.707(7) 1 d D . P A 2
H6'1 H 0.3021 0.7176 0.9844 0.099 Uiso 0.707(7) 1 calc R U P A 2
H6'2 H 0.3868 0.7615 0.9393 0.099 Uiso 0.707(7) 1 calc R U P A 2
H6'3 H 0.3100 0.8131 0.9955 0.099 Uiso 0.707(7) 1 calc R U P A 2
C7' C 0.3640(5) 0.7602(3) 1.1315(3) 0.0833(18) Uani 0.707(7) 1 d D . P A 2
H7'1 H 0.3234 0.7105 1.1268 0.125 Uiso 0.707(7) 1 calc R U P A 2
H7'2 H 0.3186 0.8059 1.1387 0.125 Uiso 0.707(7) 1 calc R U P A 2
H7'3 H 0.4110 0.7627 1.1766 0.125 Uiso 0.707(7) 1 calc R U P A 2
C8 C 0.55245(18) 1.05360(12) 1.10928(13) 0.0453(5) Uani 1 1 d . . . . .
H8A H 0.5702 1.0789 1.0635 0.068 Uiso 1 1 calc R U . . .
H8B H 0.6067 1.0646 1.1493 0.068 Uiso 1 1 calc R U . . .
H8C H 0.4883 1.0752 1.1302 0.068 Uiso 1 1 calc R U . . .
C9 C 0.70117(14) 0.83728(11) 0.82670(11) 0.0341(4) Uani 1 1 d . . . . .
C10 C 0.74899(16) 0.90790(12) 0.81083(12) 0.0417(4) Uani 1 1 d . . . . .
H10A H 0.7627 0.9226 0.7609 0.050 Uiso 1 1 calc R U . . .
C11 C 0.77204(15) 0.95163(11) 0.88217(12) 0.0385(4) Uani 1 1 d . . . . .
C12 C 0.65466(16) 0.77057(12) 0.76842(11) 0.0409(4) Uani 1 1 d D U . . .
C13 C 0.5650(3) 0.7321(2) 0.8095(2) 0.0601(9) Uani 0.661(3) 1 d D U P B 1
H13A H 0.5917 0.7090 0.8546 0.090 Uiso 0.661(3) 1 calc R U P B 1
H13B H 0.5315 0.6901 0.7726 0.090 Uiso 0.661(3) 1 calc R U P B 1
H13C H 0.5155 0.7732 0.8271 0.090 Uiso 0.661(3) 1 calc R U P B 1
C14 C 0.7326(3) 0.7055(2) 0.7483(2) 0.0612(9) Uani 0.661(3) 1 d D U P B 1
H14A H 0.7576 0.6869 0.7964 0.092 Uiso 0.661(3) 1 calc R U P B 1
H14B H 0.7898 0.7271 0.7217 0.092 Uiso 0.661(3) 1 calc R U P B 1
H14C H 0.7006 0.6607 0.7140 0.092 Uiso 0.661(3) 1 calc R U P B 1
C15 C 0.6160(4) 0.8030(2) 0.6984(2) 0.0702(11) Uani 0.661(3) 1 d D U P B 1
H15A H 0.5716 0.8480 0.7144 0.105 Uiso 0.661(3) 1 calc R U P B 1
H15B H 0.5773 0.7612 0.6647 0.105 Uiso 0.661(3) 1 calc R U P B 1
H15C H 0.6735 0.8212 0.6697 0.105 Uiso 0.661(3) 1 calc R U P B 1
C13' C 0.7146(6) 0.7661(5) 0.6879(4) 0.0601(9) Uani 0.339(3) 1 d D . P B 2
H13D H 0.7863 0.7543 0.6971 0.090 Uiso 0.339(3) 1 calc R U P B 2
H13E H 0.7100 0.8174 0.6677 0.090 Uiso 0.339(3) 1 calc R U P B 2
H13F H 0.6841 0.7238 0.6496 0.090 Uiso 0.339(3) 1 calc R U P B 2
C14' C 0.5454(5) 0.7927(5) 0.7430(4) 0.0612(9) Uani 0.339(3) 1 d D . P B 2
H14D H 0.4993 0.7916 0.7867 0.092 Uiso 0.339(3) 1 calc R U P B 2
H14E H 0.5212 0.7541 0.6987 0.092 Uiso 0.339(3) 1 calc R U P B 2
H14F H 0.5470 0.8464 0.7276 0.092 Uiso 0.339(3) 1 calc R U P B 2
C15' C 0.6536(7) 0.6897(4) 0.7917(4) 0.0702(11) Uani 0.339(3) 1 d D . P B 2
H15D H 0.6144 0.6898 0.8393 0.105 Uiso 0.339(3) 1 calc R U P B 2
H15E H 0.7236 0.6737 0.8014 0.105 Uiso 0.339(3) 1 calc R U P B 2
H15F H 0.6220 0.6519 0.7497 0.105 Uiso 0.339(3) 1 calc R U P B 2
C16 C 0.82565(18) 1.03088(13) 0.89970(15) 0.0524(5) Uani 1 1 d . . . . .
H16A H 0.8869 1.0256 0.9317 0.079 Uiso 1 1 calc R U . . .
H16B H 0.7802 1.0694 0.9281 0.079 Uiso 1 1 calc R U . . .
H16C H 0.8450 1.0496 0.8507 0.079 Uiso 1 1 calc R U . . .
C17 C 0.82971(15) 0.81628(13) 1.16359(11) 0.0414(4) Uani 1 1 d . . . . .
C18 C 0.88385(17) 0.88785(15) 1.18976(13) 0.0507(5) Uani 1 1 d . . . . .
H18A H 0.9281 0.8977 1.2343 0.061 Uiso 1 1 calc R U . . .
C19 C 0.86065(16) 0.94036(14) 1.13891(13) 0.0459(5) Uani 1 1 d . . . . .
C20 C 0.82422(17) 0.73997(15) 1.19998(12) 0.0476(5) Uani 1 1 d . . . . .
C21 C 0.71705(19) 0.70271(17) 1.18780(15) 0.0603(6) Uani 1 1 d . . . . .
H21A H 0.6669 0.7417 1.2091 0.091 Uiso 1 1 calc R U . . .
H21B H 0.7126 0.6553 1.2146 0.091 Uiso 1 1 calc R U . . .
H21C H 0.7031 0.6873 1.1319 0.091 Uiso 1 1 calc R U . . .
C22 C 0.9022(2) 0.67996(16) 1.16368(14) 0.0580(6) Uani 1 1 d . . . . .
H22A H 0.9709 0.7037 1.1715 0.087 Uiso 1 1 calc R U . . .
H22B H 0.8872 0.6665 1.1076 0.087 Uiso 1 1 calc R U . . .
H22C H 0.8984 0.6314 1.1887 0.087 Uiso 1 1 calc R U . . .
C23 C 0.8478(2) 0.75953(19) 1.28813(13) 0.0647(7) Uani 1 1 d . . . . .
H23A H 0.7986 0.7981 1.3118 0.097 Uiso 1 1 calc R U . . .
H23B H 0.9168 0.7824 1.2963 0.097 Uiso 1 1 calc R U . . .
H23C H 0.8429 0.7105 1.3124 0.097 Uiso 1 1 calc R U . . .
C24 C 0.89615(19) 1.02495(15) 1.13950(15) 0.0587(6) Uani 1 1 d . . . . .
H24A H 0.9287 1.0305 1.0900 0.088 Uiso 1 1 calc R U . . .
H24B H 0.9453 1.0394 1.1827 0.088 Uiso 1 1 calc R U . . .
H24C H 0.8377 1.0604 1.1462 0.088 Uiso 1 1 calc R U . . .
C25 C 0.75485(14) 0.65255(11) 0.96651(10) 0.0329(4) Uani 1 1 d . . . . .
C26 C 0.82738(14) 0.70259(11) 0.95774(10) 0.0331(4) Uani 1 1 d . . . . .
C27 C 0.8250(2) 0.48235(15) 0.90970(17) 0.0629(7) Uani 1 1 d . . . . .
H27A H 0.8848 0.4866 0.9449 0.094 Uiso 1 1 calc R U . . .
H27B H 0.8433 0.5010 0.8604 0.094 Uiso 1 1 calc R U . . .
H27C H 0.8015 0.4265 0.8994 0.094 Uiso 1 1 calc R U . . .
C28 C 0.60341(19) 0.52555(15) 0.89303(17) 0.0600(6) Uani 1 1 d . . . . .
H28A H 0.6141 0.5452 0.8430 0.090 Uiso 1 1 calc R U . . .
H28B H 0.5460 0.5533 0.9193 0.090 Uiso 1 1 calc R U . . .
H28C H 0.5884 0.4680 0.8839 0.090 Uiso 1 1 calc R U . . .
C29 C 0.6967(3) 0.51352(16) 1.05347(16) 0.0683(7) Uani 1 1 d . . . . .
H29A H 0.7578 0.5241 1.0870 0.103 Uiso 1 1 calc R U . . .
H29B H 0.6798 0.4563 1.0469 0.103 Uiso 1 1 calc R U . . .
H29C H 0.6397 0.5436 1.0776 0.103 Uiso 1 1 calc R U . . .
C30 C 1.0398(2) 0.6317(2) 0.9308(3) 0.1080(15) Uani 1 1 d . . . . .
H30A H 1.0297 0.6070 0.9782 0.162 Uiso 1 1 calc R U . . .
H30B H 1.1118 0.6468 0.9274 0.162 Uiso 1 1 calc R U . . .
H30C H 1.0198 0.5935 0.8849 0.162 Uiso 1 1 calc R U . . .
C31 C 1.0166(3) 0.8022(3) 1.0054(2) 0.1152(17) Uani 1 1 d . . . . .
H31A H 1.0229 0.7835 1.0566 0.173 Uiso 1 1 calc R U . . .
H31B H 0.9723 0.8486 1.0094 0.173 Uiso 1 1 calc R U . . .
H31C H 1.0841 0.8172 0.9884 0.173 Uiso 1 1 calc R U . . .
C32 C 0.9684(2) 0.7558(2) 0.8360(2) 0.0869(11) Uani 1 1 d . . . . .
H32A H 0.9272 0.8035 0.8352 0.130 Uiso 1 1 calc R U . . .
H32B H 0.9424 0.7133 0.7959 0.130 Uiso 1 1 calc R U . . .
H32C H 1.0394 0.7685 0.8255 0.130 Uiso 1 1 calc R U . . .
C33 C 0.64420(15) 0.39057(11) 0.35629(11) 0.0367(4) Uani 1 1 d . . . . .
C34 C 0.55074(16) 0.42911(12) 0.35411(12) 0.0411(4) Uani 1 1 d . . . . .
H34A H 0.5292 0.4625 0.3172 0.049 Uiso 1 1 calc R U . . .
C35 C 0.49594(14) 0.40887(11) 0.41628(11) 0.0362(4) Uani 1 1 d . . . . .
C36 C 0.73279(17) 0.39263(14) 0.30200(12) 0.0464(5) Uani 1 1 d . . . . .
C37 C 0.8240(2) 0.3492(2) 0.32969(18) 0.0759(9) Uani 1 1 d . . . . .
H37A H 0.8465 0.3750 0.3816 0.114 Uiso 1 1 calc R U . . .
H37B H 0.8796 0.3513 0.2930 0.114 Uiso 1 1 calc R U . . .
H37C H 0.8048 0.2934 0.3324 0.114 Uiso 1 1 calc R U . . .
C38 C 0.7004(3) 0.3522(3) 0.22078(17) 0.130(2) Uani 1 1 d . . . . .
H38A H 0.6463 0.3829 0.1997 0.195 Uiso 1 1 calc R U . . .
H38B H 0.6752 0.2980 0.2241 0.195 Uiso 1 1 calc R U . . .
H38C H 0.7590 0.3499 0.1864 0.195 Uiso 1 1 calc R U . . .
C39 C 0.7657(3) 0.4789(2) 0.2994(3) 0.1140(16) Uani 1 1 d . . . . .
H39A H 0.7797 0.5054 0.3526 0.171 Uiso 1 1 calc R U . . .
H39B H 0.7111 0.5067 0.2752 0.171 Uiso 1 1 calc R U . . .
H39C H 0.8274 0.4802 0.2686 0.171 Uiso 1 1 calc R U . . .
C40 C 0.39270(16) 0.43391(13) 0.44305(13) 0.0450(5) Uani 1 1 d . . . . .
H40A H 0.3978 0.4616 0.4966 0.067 Uiso 1 1 calc R U . . .
H40B H 0.3481 0.3867 0.4415 0.067 Uiso 1 1 calc R U . . .
H40C H 0.3643 0.4699 0.4087 0.067 Uiso 1 1 calc R U . . .
C41 C 0.75786(14) 0.40881(11) 0.63518(11) 0.0337(4) Uani 1 1 d . . . . .
C42 C 0.68881(15) 0.41479(12) 0.69633(11) 0.0394(4) Uani 1 1 d . . . . .
H42A H 0.7005 0.4400 0.7483 0.047 Uiso 1 1 calc R U . . .
C43 C 0.60048(15) 0.37659(12) 0.66578(11) 0.0367(4) Uani 1 1 d . . . . .
C44 C 0.86467(14) 0.44426(12) 0.63453(12) 0.0374(4) Uani 1 1 d . . . . .
C45 C 0.89853(18) 0.44758(17) 0.55167(14) 0.0570(6) Uani 1 1 d . . . . .
H45A H 0.9007 0.3933 0.5235 0.085 Uiso 1 1 calc R U . . .
H45B H 0.9665 0.4726 0.5528 0.085 Uiso 1 1 calc R U . . .
H45C H 0.8502 0.4790 0.5251 0.085 Uiso 1 1 calc R U . . .
C46 C 0.93999(17) 0.39504(15) 0.67601(17) 0.0576(6) Uani 1 1 d . . . . .
H46A H 0.9410 0.3404 0.6485 0.086 Uiso 1 1 calc R U . . .
H46B H 0.9189 0.3939 0.7299 0.086 Uiso 1 1 calc R U . . .
H46C H 1.0083 0.4193 0.6762 0.086 Uiso 1 1 calc R U . . .
C47 C 0.86475(19) 0.53000(14) 0.67782(15) 0.0546(6) Uani 1 1 d . . . . .
H47A H 0.8182 0.5624 0.6508 0.082 Uiso 1 1 calc R U . . .
H47B H 0.9338 0.5531 0.6788 0.082 Uiso 1 1 calc R U . . .
H47C H 0.8423 0.5291 0.7314 0.082 Uiso 1 1 calc R U . . .
C48 C 0.50146(17) 0.36471(15) 0.70440(13) 0.0496(5) Uani 1 1 d . . . . .
H48A H 0.4874 0.3074 0.7033 0.074 Uiso 1 1 calc R U . . .
H48B H 0.4465 0.3884 0.6765 0.074 Uiso 1 1 calc R U . . .
H48C H 0.5055 0.3905 0.7587 0.074 Uiso 1 1 calc R U . . .
C49 C 0.58923(15) 0.11798(11) 0.42663(11) 0.0368(4) Uani 1 1 d . . . . .
C50 C 0.49215(15) 0.10226(12) 0.45384(13) 0.0423(4) Uani 1 1 d . . . . .
H50A H 0.4545 0.0533 0.4438 0.051 Uiso 1 1 calc R U . . .
C51 C 0.46196(14) 0.17135(12) 0.49781(12) 0.0399(4) Uani 1 1 d . . . . .
C52 C 0.65538(16) 0.06313(12) 0.37290(12) 0.0425(4) Uani 1 1 d . . . . .
C53 C 0.70991(19) 0.11092(14) 0.31646(13) 0.0517(5) Uani 1 1 d . . . . .
H53A H 0.6595 0.1389 0.2882 0.078 Uiso 1 1 calc R U . . .
H53B H 0.7481 0.0745 0.2792 0.078 Uiso 1 1 calc R U . . .
H53C H 0.7570 0.1500 0.3459 0.078 Uiso 1 1 calc R U . . .
C54 C 0.73584(19) 0.02479(14) 0.42189(15) 0.0547(6) Uani 1 1 d . . . . .
H54A H 0.7016 -0.0028 0.4607 0.082 Uiso 1 1 calc R U . . .
H54B H 0.7818 0.0665 0.4486 0.082 Uiso 1 1 calc R U . . .
H54C H 0.7752 -0.0136 0.3875 0.082 Uiso 1 1 calc R U . . .
C55 C 0.5891(2) -0.00302(15) 0.32654(16) 0.0602(6) Uani 1 1 d . . . . .
H55A H 0.5363 0.0210 0.2969 0.090 Uiso 1 1 calc R U . . .
H55B H 0.5570 -0.0353 0.3626 0.090 Uiso 1 1 calc R U . . .
H55C H 0.6317 -0.0371 0.2904 0.090 Uiso 1 1 calc R U . . .
C56 C 0.36464(17) 0.18892(15) 0.54028(17) 0.0587(6) Uani 1 1 d . . . . .
H56A H 0.3800 0.2049 0.5960 0.088 Uiso 1 1 calc R U . . .
H56B H 0.3206 0.1410 0.5336 0.088 Uiso 1 1 calc R U . . .
H56C H 0.3297 0.2323 0.5191 0.088 Uiso 1 1 calc R U . . .
C57 C 0.87585(14) 0.21932(11) 0.49367(11) 0.0346(4) Uani 1 1 d . . . . .
C58 C 0.81649(14) 0.20569(11) 0.54893(11) 0.0344(4) Uani 1 1 d . . . . .
C59 C 0.9928(2) 0.1474(2) 0.35071(14) 0.0674(7) Uani 1 1 d . . . . .
H59A H 0.9575 0.1825 0.3188 0.101 Uiso 1 1 calc R U . . .
H59B H 0.9542 0.0971 0.3488 0.101 Uiso 1 1 calc R U . . .
H59C H 1.0611 0.1365 0.3304 0.101 Uiso 1 1 calc R U . . .
C60 C 1.0727(2) 0.12762(16) 0.51118(16) 0.0609(6) Uani 1 1 d . . . . .
H60A H 1.0774 0.1508 0.5663 0.091 Uiso 1 1 calc R U . . .
H60B H 1.1414 0.1191 0.4909 0.091 Uiso 1 1 calc R U . . .
H60C H 1.0355 0.0764 0.5062 0.091 Uiso 1 1 calc R U . . .
C61 C 1.0811(2) 0.29169(18) 0.4598(2) 0.0803(9) Uani 1 1 d . . . . .
H61A H 1.0855 0.3175 0.5141 0.120 Uiso 1 1 calc R U . . .
H61B H 1.0486 0.3277 0.4273 0.120 Uiso 1 1 calc R U . . .
H61C H 1.1497 0.2794 0.4410 0.120 Uiso 1 1 calc R U . . .
C62 C 0.8617(3) 0.05915(17) 0.63259(17) 0.0791(10) Uani 1 1 d . . . . .
H62A H 0.8377 0.0216 0.5875 0.119 Uiso 1 1 calc R U . . .
H62B H 0.8492 0.0361 0.6806 0.119 Uiso 1 1 calc R U . . .
H62C H 0.9348 0.0696 0.6284 0.119 Uiso 1 1 calc R U . . .
C63 C 0.65242(19) 0.13291(18) 0.64110(15) 0.0627(7) Uani 1 1 d . . . . .
H63A H 0.6153 0.1831 0.6474 0.094 Uiso 1 1 calc R U . . .
H63B H 0.6402 0.1046 0.6860 0.094 Uiso 1 1 calc R U . . .
H63C H 0.6287 0.0996 0.5931 0.094 Uiso 1 1 calc R U . . .
C64 C 0.83149(19) 0.21805(15) 0.72729(13) 0.0532(5) Uani 1 1 d . . . . .
H64A H 0.7928 0.2675 0.7330 0.080 Uiso 1 1 calc R U . . .
H64B H 0.9044 0.2310 0.7260 0.080 Uiso 1 1 calc R U . . .
H64C H 0.8184 0.1891 0.7716 0.080 Uiso 1 1 calc R U . . .

loop_
_atom_site_aniso_label
_atom_site_aniso_U_11
_atom_site_aniso_U_22
_atom_site_aniso_U_33
_atom_site_aniso_U_23
_atom_site_aniso_U_13
_atom_site_aniso_U_12
Cr1 0.02794(14) 0.02784(14) 0.03049(14) 0.00309(10) 0.00120(10) -0.00029(10)
Cr2 0.02708(14) 0.03118(15) 0.03489(15) 0.00811(11) 0.00047(11) 0.00092(11)
B1 0.0372(10) 0.0297(10) 0.0393(11) -0.0010(8) 0.0026(8) -0.0031(8)
B2 0.0284(9) 0.0323(10) 0.0384(10) 0.0084(8) 0.0005(8) 0.0003(7)
N1 0.0308(7) 0.0284(7) 0.0372(8) 0.0019(6) 0.0031(6) -0.0006(6)
N2 0.0354(8) 0.0277(7) 0.0351(8) -0.0002(6) 0.0027(6) 0.0006(6)
N3 0.0369(8) 0.0279(7) 0.0353(8) 0.0030(6) 0.0027(6) -0.0002(6)
N4 0.0363(8) 0.0275(7) 0.0387(8) 0.0034(6) 0.0044(6) -0.0026(6)
N5 0.0340(8) 0.0381(8) 0.0337(8) 0.0016(6) -0.0018(6) -0.0016(6)
N6 0.0355(8) 0.0371(8) 0.0378(8) -0.0018(6) -0.0002(6) -0.0056(6)
N7 0.0308(7) 0.0357(8) 0.0371(8) 0.0108(6) 0.0008(6) -0.0011(6)
N8 0.0270(7) 0.0312(7) 0.0392(8) 0.0087(6) -0.0019(6) 0.0017(6)
N9 0.0256(7) 0.0335(8) 0.0369(8) 0.0065(6) 0.0016(6) 0.0001(6)
N10 0.0276(7) 0.0340(8) 0.0372(8) 0.0086(6) 0.0029(6) 0.0008(6)
N11 0.0330(8) 0.0323(8) 0.0385(8) 0.0072(6) -0.0005(6) -0.0007(6)
N12 0.0273(7) 0.0343(8) 0.0411(8) 0.0102(6) 0.0002(6) -0.0020(6)
Si1 0.0467(3) 0.0302(3) 0.0504(3) 0.0038(2) 0.0024(2) -0.0036(2)
Si2 0.0302(3) 0.0429(3) 0.0504(3) 0.0090(2) 0.0079(2) -0.0003(2)
Si3 0.0318(3) 0.0506(3) 0.0486(3) 0.0056(3) 0.0061(2) 0.0061(2)
Si4 0.0432(3) 0.0384(3) 0.0384(3) 0.0137(2) 0.0014(2) 0.0009(2)
C1 0.0311(8) 0.0384(9) 0.0337(9) 0.0057(7) 0.0024(7) 0.0019(7)
C2 0.0342(9) 0.0431(10) 0.0389(10) 0.0000(8) 0.0032(7) 0.0072(8)
C3 0.0382(9) 0.0361(9) 0.0322(9) 0.0008(7) -0.0010(7) 0.0075(7)
C4 0.0303(9) 0.0430(11) 0.0520(11) 0.0084(9) 0.0065(8) -0.0013(8)
C5 0.0383(18) 0.0383(13) 0.102(4) 0.009(3) 0.001(2) -0.0033(12)
C6 0.052(2) 0.0571(19) 0.089(3) 0.013(3) -0.022(2) -0.0167(18)
C7 0.090(4) 0.074(3) 0.087(3) 0.008(2) 0.050(3) -0.021(3)
C5' 0.0383(18) 0.0383(13) 0.102(4) 0.009(3) 0.001(2) -0.0033(12)
C6' 0.052(2) 0.0571(19) 0.089(3) 0.013(3) -0.022(2) -0.0167(18)
C7' 0.090(4) 0.074(3) 0.087(3) 0.008(2) 0.050(3) -0.021(3)
C8 0.0527(12) 0.0369(10) 0.0437(11) -0.0040(8) -0.0022(9) 0.0082(9)
C9 0.0355(9) 0.0327(9) 0.0342(9) 0.0045(7) 0.0032(7) 0.0048(7)
C10 0.0475(11) 0.0384(10) 0.0407(10) 0.0098(8) 0.0098(8) 0.0020(8)
C11 0.0372(9) 0.0333(9) 0.0466(10) 0.0097(8) 0.0098(8) -0.0010(7)
C12 0.0468(11) 0.0371(10) 0.0372(10) -0.0011(8) -0.0009(8) 0.0062(8)
C13 0.065(2) 0.0567(19) 0.0523(18) -0.0133(15) 0.0028(15) -0.0154(16)
C14 0.065(2) 0.056(2) 0.0555(19) -0.0188(15) -0.0043(16) 0.0159(16)
C15 0.107(3) 0.0532(19) 0.0480(18) 0.0041(15) -0.031(2) 0.003(2)
C13' 0.065(2) 0.0567(19) 0.0523(18) -0.0133(15) 0.0028(15) -0.0154(16)
C14' 0.065(2) 0.056(2) 0.0555(19) -0.0188(15) -0.0043(16) 0.0159(16)
C15' 0.107(3) 0.0532(19) 0.0480(18) 0.0041(15) -0.031(2) 0.003(2)
C16 0.0510(12) 0.0395(11) 0.0678(15) 0.0109(10) 0.0118(11) -0.0105(9)
C17 0.0317(9) 0.0565(12) 0.0342(9) -0.0001(8) -0.0019(7) 0.0015(8)
C18 0.0397(11) 0.0677(15) 0.0403(11) -0.0061(10) -0.0080(8) -0.0063(10)
C19 0.0367(10) 0.0519(12) 0.0445(11) -0.0095(9) 0.0003(8) -0.0081(9)
C20 0.0435(11) 0.0635(14) 0.0361(10) 0.0093(9) -0.0068(8) 0.0020(10)
C21 0.0508(13) 0.0770(18) 0.0588(14) 0.0319(13) -0.0058(11) -0.0084(12)
C22 0.0589(14) 0.0657(16) 0.0496(13) 0.0082(11) -0.0092(11) 0.0121(12)
C23 0.0686(16) 0.089(2) 0.0364(11) 0.0107(12) -0.0073(11) 0.0089(14)
C24 0.0515(13) 0.0569(14) 0.0616(14) -0.0120(11) -0.0017(11) -0.0181(11)
C25 0.0325(8) 0.0314(9) 0.0347(9) 0.0035(7) 0.0014(7) 0.0021(7)
C26 0.0319(8) 0.0349(9) 0.0326(8) 0.0042(7) 0.0020(7) 0.0017(7)
C27 0.0672(16) 0.0439(13) 0.0761(17) 0.0009(12) 0.0004(13) 0.0127(11)
C28 0.0536(14) 0.0450(13) 0.0757(17) -0.0104(11) -0.0033(12) -0.0083(10)
C29 0.094(2) 0.0487(14) 0.0642(16) 0.0155(12) 0.0053(14) -0.0204(14)
C30 0.0451(15) 0.089(2) 0.203(5) 0.062(3) 0.031(2) 0.0235(16)
C31 0.0634(19) 0.161(4) 0.101(3) -0.052(3) 0.0309(18) -0.061(2)
C32 0.0595(17) 0.126(3) 0.086(2) 0.051(2) 0.0248(15) 0.0064(18)
C33 0.0418(10) 0.0344(9) 0.0348(9) 0.0091(7) -0.0051(7) -0.0064(7)
C34 0.0476(11) 0.0343(9) 0.0427(10) 0.0120(8) -0.0117(8) -0.0008(8)
C35 0.0366(9) 0.0284(8) 0.0429(10) 0.0037(7) -0.0111(8) 0.0008(7)
C36 0.0467(11) 0.0536(13) 0.0418(11) 0.0181(9) -0.0003(9) -0.0096(9)
C37 0.0613(16) 0.102(2) 0.0734(18) 0.0392(17) 0.0278(14) 0.0243(16)
C38 0.079(2) 0.264(6) 0.0404(15) -0.002(2) 0.0126(15) -0.056(3)
C39 0.078(2) 0.074(2) 0.205(5) 0.066(3) 0.052(3) -0.0037(18)
C40 0.0396(10) 0.0392(10) 0.0552(12) 0.0037(9) -0.0101(9) 0.0093(8)
C41 0.0314(8) 0.0335(9) 0.0373(9) 0.0084(7) -0.0007(7) 0.0011(7)
C42 0.0422(10) 0.0429(10) 0.0332(9) 0.0049(8) 0.0021(8) -0.0020(8)
C43 0.0363(9) 0.0393(10) 0.0356(9) 0.0082(7) 0.0052(7) 0.0009(7)
C44 0.0310(9) 0.0365(10) 0.0453(10) 0.0085(8) -0.0023(7) -0.0039(7)
C45 0.0458(12) 0.0713(16) 0.0541(13) 0.0106(11) 0.0072(10) -0.0169(11)
C46 0.0352(11) 0.0556(14) 0.0851(18) 0.0235(13) -0.0121(11) -0.0023(10)
C47 0.0520(13) 0.0431(12) 0.0667(15) 0.0020(10) -0.0040(11) -0.0121(10)
C48 0.0426(11) 0.0618(14) 0.0445(11) 0.0075(10) 0.0116(9) -0.0064(10)
C49 0.0380(9) 0.0325(9) 0.0407(10) 0.0089(7) -0.0059(8) -0.0040(7)
C50 0.0366(10) 0.0353(10) 0.0558(12) 0.0109(9) -0.0058(8) -0.0082(8)
C51 0.0308(9) 0.0381(10) 0.0529(11) 0.0152(8) -0.0031(8) -0.0056(7)
C52 0.0455(11) 0.0344(10) 0.0462(11) 0.0018(8) -0.0033(8) -0.0037(8)
C53 0.0582(14) 0.0493(13) 0.0466(12) 0.0025(10) 0.0064(10) -0.0028(10)
C54 0.0557(14) 0.0429(12) 0.0650(15) 0.0050(10) -0.0054(11) 0.0108(10)
C55 0.0648(15) 0.0431(12) 0.0678(16) -0.0080(11) -0.0060(12) -0.0090(11)
C56 0.0342(11) 0.0508(13) 0.0932(19) 0.0164(12) 0.0119(11) -0.0080(9)
C57 0.0298(8) 0.0352(9) 0.0396(9) 0.0073(7) -0.0012(7) 0.0047(7)
C58 0.0348(9) 0.0324(9) 0.0366(9) 0.0073(7) -0.0019(7) 0.0023(7)
C59 0.0544(14) 0.102(2) 0.0455(13) 0.0059(13) 0.0105(11) 0.0179(14)
C60 0.0510(13) 0.0666(16) 0.0626(15) -0.0005(12) -0.0100(11) 0.0211(12)
C61 0.0482(14) 0.0664(18) 0.127(3) 0.0132(18) 0.0315(16) -0.0041(13)
C62 0.125(3) 0.0565(16) 0.0623(16) 0.0247(13) 0.0165(17) 0.0360(17)
C63 0.0544(14) 0.0813(18) 0.0568(14) 0.0298(13) -0.0062(11) -0.0256(13)
C64 0.0565(13) 0.0622(14) 0.0426(11) 0.0142(10) 0.0025(10) -0.0099(11)

loop_
_atom_type_symbol
_atom_type_description
_atom_type_scat_dispersion_real
_atom_type_scat_dispersion_imag
_atom_type_scat_source
C C 0.0033 0.0016 'International Tables Vol C Tables 4.2.6.8 and 6.1.1.4'
H H 0.0000 0.0000 'International Tables Vol C Tables 4.2.6.8 and 6.1.1.4'
B B 0.0013 0.0007 'International Tables Vol C Tables 4.2.6.8 and 6.1.1.4'
N N 0.0061 0.0033 'International Tables Vol C Tables 4.2.6.8 and 6.1.1.4'
Si Si 0.0817 0.0704 'International Tables Vol C Tables 4.2.6.8 and 6.1.1.4'
Cr Cr 0.3209 0.6236 'International Tables Vol C Tables 4.2.6.8 and 6.1.1.4'

loop_
_geom_angle_atom_site_label_1
_geom_angle_atom_site_label_2
_geom_angle_atom_site_label_3
_geom_angle
_geom_angle_site_symmetry_1
_geom_angle_site_symmetry_3
C25 Cr1 C26 36.32(7) . .
C25 Cr1 N1 152.01(7) . .
C26 Cr1 N1 171.66(7) . .
C25 Cr1 N5 110.97(7) . .
C26 Cr1 N5 92.88(7) . .
N1 Cr1 N5 82.36(6) . .
C25 Cr1 N3 114.40(7) . .
C26 Cr1 N3 94.28(7) . .
N1 Cr1 N3 81.09(6) . .
N5 Cr1 N3 110.54(6) . .
C57 Cr2 C58 36.21(7) . .
C57 Cr2 N7 154.26(7) . .
C58 Cr2 N7 169.42(7) . .
C57 Cr2 N11 111.45(7) . .
C58 Cr2 N11 92.27(7) . .
N7 Cr2 N11 82.94(6) . .
C57 Cr2 N9 110.74(7) . .
C58 Cr2 N9 91.94(7) . .
N7 Cr2 N9 81.19(6) . .
N11 Cr2 N9 111.84(6) . .
N2 B1 N6 106.69(16) . .
N2 B1 N4 108.94(15) . .
N6 B1 N4 114.13(16) . .
N8 B2 N12 107.21(15) . .
N8 B2 N10 108.09(14) . .
N12 B2 N10 113.98(15) . .
C1 N1 N2 107.19(14) . .
C1 N1 Cr1 139.75(13) . .
N2 N1 Cr1 112.10(11) . .
C3 N2 N1 109.41(15) . .
C3 N2 B1 131.75(16) . .
N1 N2 B1 118.49(14) . .
C9 N3 N4 107.18(15) . .
C9 N3 Cr1 145.00(13) . .
N4 N3 Cr1 103.26(11) . .
C11 N4 N3 108.97(15) . .
C11 N4 B1 127.61(16) . .
N3 N4 B1 121.92(14) . .
C17 N5 N6 107.12(16) . .
C17 N5 Cr1 144.92(15) . .
N6 N5 Cr1 106.45(11) . .
C19 N6 N5 109.48(17) . .
C19 N6 B1 128.07(18) . .
N5 N6 B1 119.85(14) . .
C33 N7 N8 106.91(15) . .
C33 N7 Cr2 141.87(13) . .
N8 N7 Cr2 111.15(11) . .
C35 N8 N7 110.38(15) . .
C35 N8 B2 130.87(16) . .
N7 N8 B2 118.74(14) . .
C41 N9 N10 106.92(14) . .
C41 N9 Cr2 142.68(12) . .
N10 N9 Cr2 101.52(10) . .
C43 N10 N9 109.33(15) . .
C43 N10 B2 128.25(15) . .
N9 N10 B2 121.11(14) . .
C49 N11 N12 106.96(15) . .
C49 N11 Cr2 145.50(14) . .
N12 N11 Cr2 106.22(11) . .
C51 N12 N11 109.53(16) . .
C51 N12 B2 127.85(16) . .
N11 N12 B2 121.40(14) . .
C25 Si1 C27 111.77(11) . .
C25 Si1 C29 110.46(10) . .
C27 Si1 C29 108.09(14) . .
C25 Si1 C28 109.25(10) . .
C27 Si1 C28 108.26(12) . .
C29 Si1 C28 108.93(14) . .
C31 Si2 C26 109.88(12) . .
C31 Si2 C30 109.7(2) . .
C26 Si2 C30 112.72(12) . .
C31 Si2 C32 107.1(2) . .
C26 Si2 C32 110.45(12) . .
C30 Si2 C32 106.86(18) . .
C57 Si3 C61 109.85(11) . .
C57 Si3 C60 111.04(11) . .
C61 Si3 C60 108.17(15) . .
C57 Si3 C59 110.36(11) . .
C61 Si3 C59 110.32(16) . .
C60 Si3 C59 107.05(13) . .
C58 Si4 C64 111.51(10) . .
C58 Si4 C63 110.09(10) . .
C64 Si4 C63 107.30(12) . .
C58 Si4 C62 112.52(11) . .
C64 Si4 C62 106.55(14) . .
C63 Si4 C62 108.64(16) . .
N1 C1 C2 109.07(17) . .
N1 C1 C4 121.93(16) . .
C2 C1 C4 128.95(17) . .
C3 C2 C1 106.42(17) . .
N2 C3 C2 107.89(17) . .
N2 C3 C8 123.05(18) . .
C2 C3 C8 129.06(18) . .
C6 C4 C1 114.5(5) . .
C1 C4 C5' 111.2(2) . .
C1 C4 C7' 109.3(3) . .
C5' C4 C7' 111.2(3) . .
C6 C4 C5 109.5(6) . .
C1 C4 C5 112.8(6) . .
C1 C4 C6' 107.0(2) . .
C5' C4 C6' 109.3(3) . .
C7' C4 C6' 108.7(3) . .
C6 C4 C7 107.0(6) . .
C1 C4 C7 106.9(5) . .
C5 C4 C7 105.5(6) . .
N3 C9 C10 109.70(17) . .
N3 C9 C12 122.59(17) . .
C10 C9 C12 127.61(17) . .
C11 C10 C9 106.10(17) . .
N4 C11 C10 108.01(17) . .
N4 C11 C16 123.13(19) . .
C10 C11 C16 128.85(19) . .
C15' C12 C9 116.8(3) . .
C15 C12 C9 110.1(2) . .
C15 C12 C14 112.2(3) . .
C9 C12 C14 109.8(2) . .
C15' C12 C14' 110.1(5) . .
C9 C12 C14' 110.4(3) . .
C15 C12 C13 110.1(3) . .
C9 C12 C13 107.47(19) . .
C14 C12 C13 106.9(3) . .
C15' C12 C13' 107.5(4) . .
C9 C12 C13' 109.1(3) . .
C14' C12 C13' 101.9(4) . .
N5 C17 C18 108.7(2) . .
N5 C17 C20 122.15(18) . .
C18 C17 C20 129.10(19) . .
C19 C18 C17 106.92(18) . .
N6 C19 C18 107.75(19) . .
N6 C19 C24 122.8(2) . .
C18 C19 C24 129.4(2) . .
C17 C20 C21 109.83(18) . .
C17 C20 C22 110.77(19) . .
C21 C20 C22 109.3(2) . .
C17 C20 C23 108.9(2) . .
C21 C20 C23 109.1(2) . .
C22 C20 C23 108.88(19) . .
C26 C25 Si1 143.38(15) . .
C26 C25 Cr1 73.34(12) . .
Si1 C25 Cr1 143.26(10) . .
C25 C26 Si2 149.38(16) . .
C25 C26 Cr1 70.34(11) . .
Si2 C26 Cr1 140.20(10) . .
N7 C33 C34 109.31(17) . .
N7 C33 C36 122.15(18) . .
C34 C33 C36 128.54(18) . .
C35 C34 C33 106.46(17) . .
N8 C35 C34 106.94(17) . .
N8 C35 C40 123.21(18) . .
C34 C35 C40 129.85(18) . .
C33 C36 C37 111.66(18) . .
C33 C36 C39 109.4(2) . .
C37 C36 C39 107.7(3) . .
C33 C36 C38 109.2(2) . .
C37 C36 C38 108.4(3) . .
C39 C36 C38 110.5(3) . .
N9 C41 C42 109.60(16) . .
N9 C41 C44 121.53(17) . .
C42 C41 C44 128.81(17) . .
C43 C42 C41 106.08(17) . .
N10 C43 C42 108.05(16) . .
N10 C43 C48 122.40(18) . .
C42 C43 C48 129.55(18) . .
C45 C44 C41 110.99(16) . .
C45 C44 C46 109.5(2) . .
C41 C44 C46 110.41(16) . .
C45 C44 C47 108.28(18) . .
C41 C44 C47 108.73(17) . .
C46 C44 C47 108.87(19) . .
N11 C49 C50 109.25(18) . .
N11 C49 C52 122.38(17) . .
C50 C49 C52 128.36(18) . .
C51 C50 C49 106.63(17) . .
N12 C51 C50 107.62(17) . .
N12 C51 C56 122.68(19) . .
C50 C51 C56 129.70(18) . .
C49 C52 C53 109.85(17) . .
C49 C52 C55 109.73(18) . .
C53 C52 C55 109.57(19) . .
C49 C52 C54 109.58(18) . .
C53 C52 C54 109.02(19) . .
C55 C52 C54 109.07(19) . .
C58 C57 Si3 142.54(15) . .
C58 C57 Cr2 73.69(12) . .
Si3 C57 Cr2 143.74(11) . .
C57 C58 Si4 149.48(16) . .
C57 C58 Cr2 70.10(11) . .
Si4 C58 Cr2 140.25(10) . .

loop_
_geom_bond_atom_site_label_1
_geom_bond_atom_site_label_2
_geom_bond_distance
_geom_bond_site_symmetry_2
Cr1 C25 2.0480(19) .
Cr1 C26 2.0835(18) .
Cr1 N1 2.1015(15) .
Cr1 N5 2.1504(16) .
Cr1 N3 2.1614(16) .
Cr2 C57 2.0488(18) .
Cr2 C58 2.0913(18) .
Cr2 N7 2.1179(16) .
Cr2 N11 2.1305(16) .
Cr2 N9 2.1557(16) .
B1 N2 1.545(3) .
B1 N6 1.557(3) .
B1 N4 1.562(3) .
B2 N8 1.544(2) .
B2 N12 1.556(3) .
B2 N10 1.564(3) .
N1 C1 1.339(2) .
N1 N2 1.375(2) .
N2 C3 1.354(2) .
N3 C9 1.332(2) .
N3 N4 1.383(2) .
N4 C11 1.361(2) .
N5 C17 1.341(2) .
N5 N6 1.381(2) .
N6 C19 1.358(2) .
N7 C33 1.335(2) .
N7 N8 1.371(2) .
N8 C35 1.351(2) .
N9 C41 1.335(2) .
N9 N10 1.385(2) .
N10 C43 1.350(2) .
N11 C49 1.338(2) .
N11 N12 1.381(2) .
N12 C51 1.357(2) .
Si1 C25 1.8467(19) .
Si1 C27 1.865(3) .
Si1 C29 1.868(3) .
Si1 C28 1.872(3) .
Si2 C31 1.841(3) .
Si2 C26 1.8424(19) .
Si2 C30 1.848(3) .
Si2 C32 1.866(3) .
Si3 C57 1.8495(19) .
Si3 C61 1.866(3) .
Si3 C60 1.870(3) .
Si3 C59 1.873(3) .
Si4 C58 1.8506(19) .
Si4 C64 1.857(2) .
Si4 C63 1.865(2) .
Si4 C62 1.869(3) .
C1 C2 1.402(3) .
C1 C4 1.510(3) .
C2 C3 1.372(3) .
C3 C8 1.492(3) .
C4 C6 1.504(8) .
C4 C5' 1.511(4) .
C4 C7' 1.523(4) .
C4 C5 1.536(9) .
C4 C6' 1.551(4) .
C4 C7 1.574(9) .
C9 C10 1.402(3) .
C9 C12 1.518(3) .
C10 C11 1.375(3) .
C11 C16 1.494(3) .
C12 C15' 1.476(7) .
C12 C15 1.479(4) .
C12 C14 1.525(4) .
C12 C14' 1.558(7) .
C12 C13 1.564(4) .
C12 C13' 1.607(6) .
C17 C18 1.409(3) .
C17 C20 1.511(3) .
C18 C19 1.365(3) .
C19 C24 1.495(3) .
C20 C21 1.531(3) .
C20 C22 1.536(3) .
C20 C23 1.539(3) .
C25 C26 1.288(3) .
C33 C34 1.401(3) .
C33 C36 1.512(3) .
C34 C35 1.383(3) .
C35 C40 1.490(3) .
C36 C37 1.517(4) .
C36 C39 1.521(4) .
C36 C38 1.525(4) .
C41 C42 1.401(3) .
C41 C44 1.517(3) .
C42 C43 1.378(3) .
C43 C48 1.496(3) .
C44 C45 1.517(3) .
C44 C46 1.531(3) .
C44 C47 1.538(3) .
C49 C50 1.401(3) .
C49 C52 1.517(3) .
C50 C51 1.373(3) .
C51 C56 1.500(3) .
C52 C53 1.530(3) .
C52 C55 1.532(3) .
C52 C54 1.546(3) .
C57 C58 1.287(3) .

loop_
_geom_torsion_atom_site_label_1
_geom_torsion_atom_site_label_2
_geom_torsion_atom_site_label_3
_geom_torsion_atom_site_label_4
_geom_torsion
_geom_torsion_site_symmetry_1
_geom_torsion_site_symmetry_2
_geom_torsion_site_symmetry_3
_geom_torsion_site_symmetry_4
C1 N1 N2 C3 1.4(2) . . . .
Cr1 N1 N2 C3 -169.70(12) . . . .
C1 N1 N2 B1 175.38(16) . . . .
Cr1 N1 N2 B1 4.30(19) . . . .
N6 B1 N2 C3 106.0(2) . . . .
N4 B1 N2 C3 -130.33(19) . . . .
N6 B1 N2 N1 -66.39(19) . . . .
N4 B1 N2 N1 57.3(2) . . . .
C9 N3 N4 C11 -2.0(2) . . . .
Cr1 N3 N4 C11 160.55(13) . . . .
C9 N3 N4 B1 165.03(17) . . . .
Cr1 N3 N4 B1 -32.45(19) . . . .
N2 B1 N4 C11 125.96(19) . . . .
N6 B1 N4 C11 -114.9(2) . . . .
N2 B1 N4 N3 -38.5(2) . . . .
N6 B1 N4 N3 80.7(2) . . . .
C17 N5 N6 C19 0.5(2) . . . .
Cr1 N5 N6 C19 -169.14(13) . . . .
C17 N5 N6 B1 -162.62(17) . . . .
Cr1 N5 N6 B1 27.70(18) . . . .
N2 B1 N6 C19 -115.0(2) . . . .
N4 B1 N6 C19 124.6(2) . . . .
N2 B1 N6 N5 44.7(2) . . . .
N4 B1 N6 N5 -75.7(2) . . . .
C33 N7 N8 C35 0.3(2) . . . .
Cr2 N7 N8 C35 177.87(11) . . . .
C33 N7 N8 B2 179.45(15) . . . .
Cr2 N7 N8 B2 -2.93(19) . . . .
N12 B2 N8 C35 117.9(2) . . . .
N10 B2 N8 C35 -118.84(19) . . . .
N12 B2 N8 N7 -61.14(19) . . . .
N10 B2 N8 N7 62.2(2) . . . .
C41 N9 N10 C43 -1.5(2) . . . .
Cr2 N9 N10 C43 154.06(12) . . . .
C41 N9 N10 B2 166.47(16) . . . .
Cr2 N9 N10 B2 -37.98(17) . . . .
N8 B2 N10 C43 130.60(18) . . . .
N12 B2 N10 C43 -110.3(2) . . . .
N8 B2 N10 N9 -34.9(2) . . . .
N12 B2 N10 N9 84.20(19) . . . .
C49 N11 N12 C51 0.7(2) . . . .
Cr2 N11 N12 C51 -169.66(12) . . . .
C49 N11 N12 B2 -167.57(16) . . . .
Cr2 N11 N12 B2 22.04(18) . . . .
N8 B2 N12 C51 -117.11(19) . . . .
N10 B2 N12 C51 123.31(19) . . . .
N8 B2 N12 N11 48.9(2) . . . .
N10 B2 N12 N11 -70.7(2) . . . .
N2 N1 C1 C2 -1.2(2) . . . .
Cr1 N1 C1 C2 165.98(15) . . . .
N2 N1 C1 C4 176.34(16) . . . .
Cr1 N1 C1 C4 -16.5(3) . . . .
N1 C1 C2 C3 0.6(2) . . . .
C4 C1 C2 C3 -176.74(19) . . . .
N1 N2 C3 C2 -1.0(2) . . . .
B1 N2 C3 C2 -173.97(19) . . . .
N1 N2 C3 C8 179.14(17) . . . .
B1 N2 C3 C8 6.2(3) . . . .
C1 C2 C3 N2 0.3(2) . . . .
C1 C2 C3 C8 -179.88(19) . . . .
N1 C1 C4 C6 -130.6(6) . . . .
C2 C1 C4 C6 46.4(7) . . . .
N1 C1 C4 C5' 19.9(4) . . . .
C2 C1 C4 C5' -163.1(3) . . . .
N1 C1 C4 C7' 143.1(3) . . . .
C2 C1 C4 C7' -39.9(4) . . . .
N1 C1 C4 C5 -4.5(6) . . . .
C2 C1 C4 C5 172.5(6) . . . .
N1 C1 C4 C6' -99.4(3) . . . .
C2 C1 C4 C6' 77.6(3) . . . .
N1 C1 C4 C7 111.0(6) . . . .
C2 C1 C4 C7 -72.0(6) . . . .
N4 N3 C9 C10 1.6(2) . . . .
Cr1 N3 C9 C10 -147.76(19) . . . .
N4 N3 C9 C12 -175.19(16) . . . .
Cr1 N3 C9 C12 35.5(3) . . . .
N3 C9 C10 C11 -0.6(2) . . . .
C12 C9 C10 C11 175.93(19) . . . .
N3 N4 C11 C10 1.6(2) . . . .
B1 N4 C11 C10 -164.48(18) . . . .
N3 N4 C11 C16 -177.47(19) . . . .
B1 N4 C11 C16 16.5(3) . . . .
C9 C10 C11 N4 -0.6(2) . . . .
C9 C10 C11 C16 178.4(2) . . . .
N3 C9 C12 C15' -32.1(5) . . . .
C10 C9 C12 C15' 151.7(5) . . . .
N3 C9 C12 C15 146.2(3) . . . .
C10 C9 C12 C15 -30.0(3) . . . .
N3 C9 C12 C14 -89.7(3) . . . .
C10 C9 C12 C14 94.1(3) . . . .
N3 C9 C12 C14' 94.6(4) . . . .
C10 C9 C12 C14' -81.5(4) . . . .
N3 C9 C12 C13 26.3(3) . . . .
C10 C9 C12 C13 -149.9(3) . . . .
N3 C9 C12 C13' -154.2(4) . . . .
C10 C9 C12 C13' 29.7(4) . . . .
N6 N5 C17 C18 -0.8(2) . . . .
Cr1 N5 C17 C18 161.83(18) . . . .
N6 N5 C17 C20 177.34(18) . . . .
Cr1 N5 C17 C20 -20.1(3) . . . .
N5 C17 C18 C19 0.7(2) . . . .
C20 C17 C18 C19 -177.2(2) . . . .
N5 N6 C19 C18 -0.1(2) . . . .
B1 N6 C19 C18 161.31(19) . . . .
N5 N6 C19 C24 -179.85(19) . . . .
B1 N6 C19 C24 -18.5(3) . . . .
C17 C18 C19 N6 -0.4(2) . . . .
C17 C18 C19 C24 179.4(2) . . . .
N5 C17 C20 C21 -33.8(3) . . . .
C18 C17 C20 C21 143.9(2) . . . .
N5 C17 C20 C22 87.1(2) . . . .
C18 C17 C20 C22 -95.2(3) . . . .
N5 C17 C20 C23 -153.2(2) . . . .
C18 C17 C20 C23 24.5(3) . . . .
C27 Si1 C25 C26 -5.7(3) . . . .
C29 Si1 C25 C26 114.7(3) . . . .
C28 Si1 C25 C26 -125.5(3) . . . .
C27 Si1 C25 Cr1 172.24(17) . . . .
C29 Si1 C25 Cr1 -67.4(2) . . . .
C28 Si1 C25 Cr1 52.4(2) . . . .
Si1 C25 C26 Si2 -5.1(5) . . . .
Cr1 C25 C26 Si2 176.2(3) . . . .
Si1 C25 C26 Cr1 178.7(2) . . . .
C31 Si2 C26 C25 -134.7(3) . . . .
C30 Si2 C26 C25 -12.0(4) . . . .
C32 Si2 C26 C25 107.4(3) . . . .
C31 Si2 C26 Cr1 39.8(2) . . . .
C30 Si2 C26 Cr1 162.4(2) . . . .
C32 Si2 C26 Cr1 -78.1(2) . . . .
N8 N7 C33 C34 -0.4(2) . . . .
Cr2 N7 C33 C34 -176.80(16) . . . .
N8 N7 C33 C36 179.68(17) . . . .
Cr2 N7 C33 C36 3.3(3) . . . .
N7 C33 C34 C35 0.4(2) . . . .
C36 C33 C34 C35 -179.68(19) . . . .
N7 N8 C35 C34 0.0(2) . . . .
B2 N8 C35 C34 -179.07(17) . . . .
N7 N8 C35 C40 -179.01(17) . . . .
B2 N8 C35 C40 1.9(3) . . . .
C33 C34 C35 N8 -0.2(2) . . . .
C33 C34 C35 C40 178.68(19) . . . .
N7 C33 C36 C37 -5.9(3) . . . .
C34 C33 C36 C37 174.2(2) . . . .
N7 C33 C36 C39 -124.9(3) . . . .
C34 C33 C36 C39 55.2(3) . . . .
N7 C33 C36 C38 114.0(3) . . . .
C34 C33 C36 C38 -65.9(4) . . . .
N10 N9 C41 C42 1.5(2) . . . .
Cr2 N9 C41 C42 -136.53(18) . . . .
N10 N9 C41 C44 -175.89(16) . . . .
Cr2 N9 C41 C44 46.1(3) . . . .
N9 C41 C42 C43 -0.9(2) . . . .
C44 C41 C42 C43 176.18(18) . . . .
N9 N10 C43 C42 0.9(2) . . . .
B2 N10 C43 C42 -165.94(17) . . . .
N9 N10 C43 C48 -179.26(18) . . . .
B2 N10 C43 C48 13.9(3) . . . .
C41 C42 C43 N10 0.0(2) . . . .
C41 C42 C43 C48 -179.8(2) . . . .
N9 C41 C44 C45 16.1(3) . . . .
C42 C41 C44 C45 -160.7(2) . . . .
N9 C41 C44 C46 -105.5(2) . . . .
C42 C41 C44 C46 77.7(3) . . . .
N9 C41 C44 C47 135.09(19) . . . .
C42 C41 C44 C47 -41.7(3) . . . .
N12 N11 C49 C50 -1.1(2) . . . .
Cr2 N11 C49 C50 162.46(18) . . . .
N12 N11 C49 C52 177.43(17) . . . .
Cr2 N11 C49 C52 -19.0(3) . . . .
N11 C49 C50 C51 1.1(2) . . . .
C52 C49 C50 C51 -177.34(19) . . . .
N11 N12 C51 C50 -0.1(2) . . . .
B2 N12 C51 C50 167.27(18) . . . .
N11 N12 C51 C56 179.94(19) . . . .
B2 N12 C51 C56 -12.7(3) . . . .
C49 C50 C51 N12 -0.6(2) . . . .
C49 C50 C51 C56 179.4(2) . . . .
N11 C49 C52 C53 -37.0(3) . . . .
C50 C49 C52 C53 141.3(2) . . . .
N11 C49 C52 C55 -157.48(19) . . . .
C50 C49 C52 C55 20.7(3) . . . .
N11 C49 C52 C54 82.8(2) . . . .
C50 C49 C52 C54 -99.0(2) . . . .
C61 Si3 C57 C58 -116.6(3) . . . .
C60 Si3 C57 C58 3.0(3) . . . .
C59 Si3 C57 C58 121.6(3) . . . .
C61 Si3 C57 Cr2 66.2(2) . . . .
C60 Si3 C57 Cr2 -174.21(17) . . . .
C59 Si3 C57 Cr2 -55.7(2) . . . .
Si3 C57 C58 Si4 -3.5(5) . . . .
Cr2 C57 C58 Si4 174.8(3) . . . .
Si3 C57 C58 Cr2 -178.3(3) . . . .
C64 Si4 C58 C57 92.8(3) . . . .
C63 Si4 C58 C57 -148.2(3) . . . .
C62 Si4 C58 C57 -26.9(4) . . . .
C64 Si4 C58 Cr2 -94.89(18) . . . .
C63 Si4 C58 Cr2 24.1(2) . . . .
C62 Si4 C58 Cr2 145.43(18) . . . .
